data_2231177
loop_
_publ_author_name
'Wu, Weibing'
'Tang, Jinan'

_publ_section_title
;
 9-Phenyl-3,6-bis(4,4,5,5-tetramethyl-1,3,2-dioxaborolan-2-yl)-9<i>H</i>-carbazole
;
_journal_coeditor_code JH2305
_journal_issue 8
_journal_name_full 'Acta Crystallographica Section E'
_journal_page_first o1919
_journal_paper_doi 10.1107/S1600536811025645
_journal_volume 67
_journal_year 2011
_chemical_formula_iupac 'C30 H35 B2 N O4'
_chemical_formula_moiety 'C30 H35 B2 N O4'
_chemical_formula_sum 'C30 H35 B2 N O4'
_chemical_formula_weight 495.21
_chemical_melting_point 476
_chemical_name_systematic
;
9-Phenyl-3,6-bis(4,4,5,5-tetramethyl-1,3,2-dioxaborolan-2-yl)-9<i>H</i>-
carbazole
;
_space_group_IT_number 61
_symmetry_cell_setting orthorhombic
_symmetry_space_group_name_Hall '-P 2ac 2ab'
_symmetry_space_group_name_H-M 'P b c a'
_atom_sites_solution_hydrogens geom
_atom_sites_solution_primary direct
_atom_sites_solution_secondary difmap
_audit_creation_method SHELXL-97
_cell_angle_alpha 90.00
_cell_angle_beta 90.00
_cell_angle_gamma 90.00
_cell_formula_units_Z 8
_cell_length_a 13.974(6)
_cell_length_b 11.935(5)
_cell_length_c 34.494(14)
_cell_measurement_reflns_used 10558
_cell_measurement_temperature 298(2)
_cell_measurement_theta_max 27.50
_cell_measurement_theta_min 2.08
_cell_volume 5753(4)
_computing_cell_refinement 'CrystalClear (Rigaku, 2005)'
_computing_data_collection 'CrystalClear (Rigaku, 2005)'
_computing_data_reduction 'CrystalClear (Rigaku, 2005)'
_computing_molecular_graphics 'SHELXTL (Sheldrick, 2008)'
_computing_publication_material 'SHELXTL (Sheldrick, 2008)'
_computing_structure_refinement 'SHELXL97 (Sheldrick, 2008)'
_computing_structure_solution 'SHELXS97 (Sheldrick, 2008)'
_diffrn_ambient_temperature 298(2)
_diffrn_detector_area_resol_mean 13.6612
_diffrn_measured_fraction_theta_full 0.996
_diffrn_measured_fraction_theta_max 0.996
_diffrn_measurement_device_type 'Rigaku Mercury2'
_diffrn_measurement_method \w
_diffrn_radiation_monochromator graphite
_diffrn_radiation_source 'fine-focus sealed tube'
_diffrn_radiation_type MoK\a
_diffrn_radiation_wavelength 0.71073
_diffrn_reflns_av_R_equivalents 0.0624
_diffrn_reflns_av_sigmaI/netI 0.0551
_diffrn_reflns_limit_h_max 18
_diffrn_reflns_limit_h_min -18
_diffrn_reflns_limit_k_max 15
_diffrn_reflns_limit_k_min -15
_diffrn_reflns_limit_l_max 44
_diffrn_reflns_limit_l_min -44
_diffrn_reflns_number 49645
_diffrn_reflns_theta_full 27.46
_diffrn_reflns_theta_max 27.46
_diffrn_reflns_theta_min 1.88
_exptl_absorpt_coefficient_mu 0.074
_exptl_absorpt_correction_T_max 1
_exptl_absorpt_correction_T_min 0.9
_exptl_absorpt_correction_type multi-scan
_exptl_absorpt_process_details '(CrystalClear; Rigaku, 2005)'
_exptl_crystal_colour Colourless
_exptl_crystal_density_diffrn 1.143
_exptl_crystal_density_method 'not measured'
_exptl_crystal_description Block
_exptl_crystal_F_000 2112
_exptl_crystal_size_max 0.3
_exptl_crystal_size_mid 0.2
_exptl_crystal_size_min 0.1
_refine_diff_density_max 0.717
_refine_diff_density_min -0.518
_refine_ls_extinction_coef 0.0056(14)
_refine_ls_extinction_expression Fc^*^=kFc[1+0.001xFc^2^\l^3^/sin(2\q)]^-1/4^
_refine_ls_extinction_method 'SHELXL97 (Sheldrick, 2008)'
_refine_ls_goodness_of_fit_ref 1.155
_refine_ls_hydrogen_treatment constr
_refine_ls_matrix_type full
_refine_ls_number_parameters 342
_refine_ls_number_reflns 6553
_refine_ls_number_restraints 15
_refine_ls_restrained_S_all 1.171
_refine_ls_R_factor_all 0.1141
_refine_ls_R_factor_gt 0.0933
_refine_ls_shift/su_max 0.000
_refine_ls_shift/su_mean 0.000
_refine_ls_structure_factor_coef Fsqd
_refine_ls_weighting_details 'calc w=1/[\s^2^(Fo^2^)+(0.0908P)^2^+3.0388P] where P=(Fo^2^+2Fc^2^)/3'
_refine_ls_weighting_scheme calc
_refine_ls_wR_factor_gt 0.2256
_refine_ls_wR_factor_ref 0.2416
_reflns_number_gt 5170
_reflns_number_total 6553
_reflns_threshold_expression I>2sigma(I)
_cod_data_source_file jh2305.cif
_cod_data_source_block I
_cod_database_code 2231177
_cod_database_fobs_code 2231177

loop_
_symmetry_equiv_pos_as_xyz
'x, y, z'
'-x+1/2, -y, z+1/2'
'-x, y+1/2, -z+1/2'
'x+1/2, -y+1/2, -z'
'-x, -y, -z'
'x-1/2, y, -z-1/2'
'x, -y-1/2, z-1/2'
'-x-1/2, y-1/2, z'

loop_
_atom_site_type_symbol
_atom_site_label
_atom_site_fract_x
_atom_site_fract_y
_atom_site_fract_z
_atom_site_U_iso_or_equiv
_atom_site_adp_type
_atom_site_calc_flag
_atom_site_refinement_flags
_atom_site_occupancy
_atom_site_symmetry_multiplicity
O O1 0.14754(13) 0.80983(19) 0.06118(6) 0.0611(6) Uani d . 1 1
O O2 0.16305(13) 0.7395(2) 0.12237(6) 0.0644(6) Uani d . 1 1
C C3 0.47750(18) 0.7413(2) 0.11098(7) 0.0454(6) Uani d . 1 1
N N1 0.61593(15) 0.8121(2) 0.08578(6) 0.0517(6) Uani d . 1 1
C C5 0.64049(18) 0.7510(2) 0.11878(7) 0.0475(6) Uani d . 1 1
C C6 0.51688(17) 0.8061(2) 0.08084(7) 0.0461(6) Uani d . 1 1
C C7 0.68001(18) 0.8756(2) 0.06208(7) 0.0465(6) Uani d . 1 1
C C8 0.31920(18) 0.7794(2) 0.08579(8) 0.0506(6) Uani d . 1 1
C C9 0.6547(2) 0.6093(3) 0.18283(8) 0.0533(7) Uani d . 1 1
C C10 0.56499(19) 0.6321(2) 0.16660(7) 0.0499(6) Uani d . 1 1
H H10A 0.5105 0.5994 0.1771 0.060 Uiso calc R 1 1
C C11 0.36216(19) 0.8401(3) 0.05558(8) 0.0562(7) Uani d . 1 1
H H11A 0.3230 0.8716 0.0367 0.067 Uiso calc R 1 1
C C12 0.55668(17) 0.7033(2) 0.13485(7) 0.0448(6) Uani d . 1 1
C C13 0.37813(18) 0.7292(2) 0.11331(8) 0.0491(6) Uani d . 1 1
H H13A 0.3513 0.6874 0.1333 0.059 Uiso calc R 1 1
C C14 0.7359(2) 0.6605(3) 0.16612(8) 0.0607(7) Uani d . 1 1
H H14A 0.7956 0.6463 0.1769 0.073 Uiso calc R 1 1
C C15 0.7300(2) 0.9648(3) 0.07770(9) 0.0603(7) Uani d . 1 1
H H15A 0.7232 0.9829 0.1038 0.072 Uiso calc R 1 1
C C16 0.73053(19) 0.7308(3) 0.13444(8) 0.0587(7) Uani d . 1 1
H H16A 0.7851 0.7634 0.1239 0.070 Uiso calc R 1 1
C C17 0.45997(19) 0.8554(2) 0.05254(8) 0.0544(7) Uani d . 1 1
H H17A 0.4865 0.8968 0.0324 0.065 Uiso calc R 1 1
C C18 0.6916(2) 0.8491(2) 0.02336(8) 0.0557(7) Uani d . 1 1
H H18A 0.6590 0.7885 0.0127 0.067 Uiso calc R 1 1
C C19 0.05223(19) 0.8181(3) 0.07865(9) 0.0611(8) Uani d . 1 1
O O3 0.59377(17) 0.4625(2) 0.23038(7) 0.0892(7) Uani d U 1 1
C C21 0.0605(2) 0.7369(3) 0.11389(9) 0.0630(8) Uani d . 1 1
C C22 0.7514(2) 0.9128(3) 0.00057(8) 0.0645(8) Uani d . 1 1
H H22A 0.7584 0.8952 -0.0255 0.077 Uiso calc R 1 1
B B1 0.2088(2) 0.7751(3) 0.08979(9) 0.0516(7) Uani d . 1 1
O O4 0.74200(18) 0.5255(2) 0.24089(7) 0.0907(7) Uani d U 1 1
C C25 0.7291(3) 0.4402(3) 0.27042(9) 0.0707(9) Uani d . 1 1
B B2 0.6640(3) 0.5314(4) 0.21859(12) 0.0801(8) Uani d U 1 1
C C27 0.8004(2) 1.0010(3) 0.01569(9) 0.0668(8) Uani d . 1 1
H H27A 0.8405 1.0436 0.0000 0.080 Uiso calc R 1 1
C C28 -0.0211(2) 0.7866(4) 0.04848(10) 0.0865(12) Uani d . 1 1
H H28A -0.0135 0.7091 0.0417 0.130 Uiso calc R 1 1
H H28B -0.0123 0.8322 0.0258 0.130 Uiso calc R 1 1
H H28C -0.0842 0.7984 0.0587 0.130 Uiso calc R 1 1
C C29 0.6219(3) 0.4071(3) 0.26585(8) 0.0664(8) Uani d . 1 1
C C30 0.7904(2) 1.0269(3) 0.05424(10) 0.0719(9) Uani d . 1 1
H H30A 0.8244 1.0867 0.0647 0.086 Uiso calc R 1 1
C C31 0.0404(3) 0.9398(3) 0.09067(14) 0.0974(13) Uani d . 1 1
H H31A 0.0437 0.9869 0.0681 0.146 Uiso calc R 1 1
H H31B 0.0905 0.9599 0.1084 0.146 Uiso calc R 1 1
H H31C -0.0205 0.9495 0.1031 0.146 Uiso calc R 1 1
C C32 0.0087(3) 0.7720(5) 0.15013(10) 0.1018(15) Uani d . 1 1
H H32A 0.0196 0.7176 0.1702 0.153 Uiso calc R 1 1
H H32B -0.0587 0.7770 0.1449 0.153 Uiso calc R 1 1
H H32C 0.0320 0.8437 0.1585 0.153 Uiso calc R 1 1
C C33 0.7992(4) 0.3483(5) 0.26240(19) 0.142(2) Uani d . 1 1
H H33A 0.8631 0.3775 0.2638 0.212 Uiso calc R 1 1
H H33B 0.7880 0.3184 0.2370 0.212 Uiso calc R 1 1
H H33C 0.7916 0.2899 0.2813 0.212 Uiso calc R 1 1
C C34 0.5556(4) 0.4521(6) 0.29700(15) 0.155(3) Uani d . 1 1
H H34A 0.5692 0.5298 0.3014 0.232 Uiso calc R 1 1
H H34B 0.5651 0.4108 0.3206 0.232 Uiso calc R 1 1
H H34C 0.4904 0.4440 0.2887 0.232 Uiso calc R 1 1
C C35 0.0369(3) 0.6160(4) 0.10317(14) 0.1071(15) Uani d . 1 1
H H35A 0.0581 0.5669 0.1235 0.161 Uiso calc R 1 1
H H35B 0.0688 0.5967 0.0794 0.161 Uiso calc R 1 1
H H35C -0.0309 0.6082 0.0998 0.161 Uiso calc R 1 1
C C36 0.6025(4) 0.2839(4) 0.26109(18) 0.1287(19) Uani d . 1 1
H H36A 0.5353 0.2724 0.2569 0.193 Uiso calc R 1 1
H H36B 0.6219 0.2448 0.2841 0.193 Uiso calc R 1 1
H H36C 0.6377 0.2558 0.2393 0.193 Uiso calc R 1 1
C C37 0.7538(4) 0.4952(5) 0.30874(14) 0.135(2) Uani d . 1 1
H H37A 0.7156 0.5613 0.3121 0.202 Uiso calc R 1 1
H H37B 0.8203 0.5152 0.3089 0.202 Uiso calc R 1 1
H H37C 0.7411 0.4439 0.3295 0.202 Uiso calc R 1 1

loop_
_atom_site_aniso_label
_atom_site_aniso_U_11
_atom_site_aniso_U_22
_atom_site_aniso_U_33
_atom_site_aniso_U_12
_atom_site_aniso_U_13
_atom_site_aniso_U_23
O1 0.0418(10) 0.0836(14) 0.0579(11) 0.0092(9) -0.0044(8) 0.0047(10)
O2 0.0427(10) 0.0916(16) 0.0588(12) 0.0036(10) -0.0048(8) 0.0047(11)
C3 0.0420(13) 0.0488(14) 0.0454(12) 0.0058(11) -0.0023(10) -0.0002(10)
N1 0.0401(11) 0.0684(15) 0.0465(11) -0.0006(10) -0.0049(9) 0.0088(10)
C5 0.0423(13) 0.0583(15) 0.0418(12) 0.0012(11) -0.0031(10) 0.0024(11)
C6 0.0404(13) 0.0523(14) 0.0455(12) 0.0026(11) -0.0039(10) 0.0000(11)
C7 0.0415(13) 0.0520(14) 0.0462(13) 0.0027(11) -0.0034(10) 0.0052(11)
C8 0.0408(13) 0.0582(16) 0.0528(14) 0.0048(11) -0.0060(11) -0.0011(12)
C9 0.0506(15) 0.0639(17) 0.0455(13) 0.0036(13) -0.0062(11) 0.0035(12)
C10 0.0455(14) 0.0585(16) 0.0456(13) 0.0022(12) -0.0009(11) 0.0037(11)
C11 0.0454(14) 0.0678(17) 0.0554(15) 0.0095(13) -0.0103(12) 0.0044(13)
C12 0.0391(12) 0.0517(14) 0.0435(12) 0.0031(10) -0.0028(10) -0.0026(10)
C13 0.0406(13) 0.0564(15) 0.0502(13) 0.0029(11) 0.0003(10) 0.0002(12)
C14 0.0456(15) 0.083(2) 0.0539(15) 0.0019(14) -0.0129(12) 0.0097(15)
C15 0.0638(18) 0.0629(18) 0.0543(15) -0.0040(14) -0.0014(13) -0.0069(13)
C16 0.0425(15) 0.082(2) 0.0520(14) -0.0036(13) -0.0061(11) 0.0098(14)
C17 0.0473(15) 0.0645(17) 0.0514(14) 0.0036(12) -0.0037(11) 0.0093(13)
C18 0.0602(17) 0.0594(16) 0.0476(14) -0.0033(13) -0.0051(12) -0.0003(12)
C19 0.0394(14) 0.080(2) 0.0637(17) 0.0072(14) -0.0045(12) -0.0096(15)
O3 0.0719(13) 0.1128(17) 0.0830(14) -0.0171(11) -0.0228(11) 0.0454(13)
C21 0.0415(14) 0.087(2) 0.0602(16) -0.0044(14) -0.0053(12) -0.0049(15)
C22 0.0708(19) 0.075(2) 0.0473(14) -0.0034(16) 0.0023(14) 0.0065(14)
B1 0.0449(16) 0.0575(18) 0.0523(16) 0.0068(13) -0.0057(13) -0.0075(14)
O4 0.0729(13) 0.1150(17) 0.0841(14) -0.0185(12) -0.0307(11) 0.0455(13)
C25 0.085(2) 0.0637(19) 0.0635(18) -0.0032(16) -0.0241(16) 0.0160(15)
B2 0.0655(14) 0.1032(17) 0.0718(15) -0.0136(13) -0.0238(12) 0.0382(14)
C27 0.0590(17) 0.073(2) 0.0681(19) -0.0026(16) 0.0018(14) 0.0218(16)
C28 0.0530(19) 0.132(3) 0.074(2) 0.008(2) -0.0207(16) -0.007(2)
C29 0.081(2) 0.0681(19) 0.0498(15) 0.0003(16) -0.0061(14) 0.0114(14)
C30 0.072(2) 0.0597(18) 0.084(2) -0.0156(16) -0.0073(17) 0.0009(16)
C31 0.078(2) 0.083(3) 0.131(4) 0.026(2) -0.009(2) -0.018(2)
C32 0.0523(19) 0.184(5) 0.069(2) 0.003(2) 0.0066(16) -0.007(3)
C33 0.094(3) 0.110(4) 0.221(7) 0.029(3) -0.006(4) -0.002(4)
C34 0.122(4) 0.234(8) 0.107(4) -0.007(5) 0.032(3) -0.037(4)
C35 0.102(3) 0.087(3) 0.132(4) -0.027(2) -0.024(3) 0.007(3)
C36 0.115(4) 0.081(3) 0.190(6) -0.020(3) -0.015(4) 0.004(3)
C37 0.161(5) 0.153(5) 0.090(3) -0.037(4) -0.045(3) -0.014(3)

loop_
_atom_type_symbol
_atom_type_description
_atom_type_scat_dispersion_real
_atom_type_scat_dispersion_imag
_atom_type_scat_source
C C 0.0033 0.0016 'International Tables Vol C Tables 4.2.6.8 and 6.1.1.4'
H H 0.0000 0.0000 'International Tables Vol C Tables 4.2.6.8 and 6.1.1.4'
B B 0.0013 0.0007 'International Tables Vol C Tables 4.2.6.8 and 6.1.1.4'
N N 0.0061 0.0033 'International Tables Vol C Tables 4.2.6.8 and 6.1.1.4'
O O 0.0106 0.0060 'International Tables Vol C Tables 4.2.6.8 and 6.1.1.4'

loop_
_geom_angle_atom_site_label_1
_geom_angle_atom_site_label_2
_geom_angle_atom_site_label_3
_geom_angle
B1 O1 C19 107.0(2)
B1 O2 C21 107.6(2)
C13 C3 C6 119.2(2)
C13 C3 C12 133.8(2)
C6 C3 C12 107.0(2)
C5 N1 C6 108.4(2)
C5 N1 C7 126.1(2)
C6 N1 C7 125.3(2)
C16 C5 N1 129.1(2)
C16 C5 C12 121.8(2)
N1 C5 C12 109.0(2)
C17 C6 N1 129.1(2)
C17 C6 C3 121.8(2)
N1 C6 C3 109.0(2)
C18 C7 C15 119.6(3)
C18 C7 N1 120.3(2)
C15 C7 N1 120.1(2)
C13 C8 C11 118.4(2)
C13 C8 B1 120.9(3)
C11 C8 B1 120.6(2)
C10 C9 C14 118.2(2)
C10 C9 B2 120.7(3)
C14 C9 B2 121.1(3)
C12 C10 C9 120.6(3)
C12 C10 H10A 119.7
C9 C10 H10A 119.7
C17 C11 C8 123.1(2)
C17 C11 H11A 118.4
C8 C11 H11A 118.4
C10 C12 C5 119.0(2)
C10 C12 C3 134.5(2)
C5 C12 C3 106.5(2)
C8 C13 C3 120.3(2)
C8 C13 H13A 119.9
C3 C13 H13A 119.9
C16 C14 C9 122.9(3)
C16 C14 H14A 118.6
C9 C14 H14A 118.6
C7 C15 C30 119.5(3)
C7 C15 H15A 120.2
C30 C15 H15A 120.2
C14 C16 C5 117.5(3)
C14 C16 H16A 121.2
C5 C16 H16A 121.2
C11 C17 C6 117.2(3)
C11 C17 H17A 121.4
C6 C17 H17A 121.4
C22 C18 C7 119.8(3)
C22 C18 H18A 120.1
C7 C18 H18A 120.1
O1 C19 C28 108.5(3)
O1 C19 C31 106.0(3)
C28 C19 C31 110.7(3)
O1 C19 C21 102.2(2)
C28 C19 C21 115.7(3)
C31 C19 C21 112.9(3)
B2 O3 C29 109.7(3)
O2 C21 C32 107.4(2)
O2 C21 C35 106.2(3)
C32 C21 C35 111.1(3)
O2 C21 C19 102.5(2)
C32 C21 C19 116.1(3)
C35 C21 C19 112.5(3)
C27 C22 C18 121.0(3)
C27 C22 H22A 119.5
C18 C22 H22A 119.5
O2 B1 O1 113.3(3)
O2 B1 C8 123.5(2)
O1 B1 C8 123.2(3)
B2 O4 C25 109.8(3)
O4 C25 C33 107.6(4)
O4 C25 C37 106.2(3)
C33 C25 C37 109.2(4)
O4 C25 C29 103.1(2)
C33 C25 C29 115.2(3)
C37 C25 C29 114.7(4)
O4 B2 O3 113.0(3)
O4 B2 C9 123.9(3)
O3 B2 C9 123.1(3)
C22 C27 C30 119.6(3)
C22 C27 H27A 120.2
C30 C27 H27A 120.2
C19 C28 H28A 109.5
C19 C28 H28B 109.5
H28A C28 H28B 109.5
C19 C28 H28C 109.5
H28A C28 H28C 109.5
H28B C28 H28C 109.5
O3 C29 C36 107.8(3)
O3 C29 C34 105.7(4)
C36 C29 C34 108.2(4)
O3 C29 C25 103.4(2)
C36 C29 C25 115.6(3)
C34 C29 C25 115.3(3)
C27 C30 C15 120.5(3)
C27 C30 H30A 119.7
C15 C30 H30A 119.7
C19 C31 H31A 109.5
C19 C31 H31B 109.5
H31A C31 H31B 109.5
C19 C31 H31C 109.5
H31A C31 H31C 109.5
H31B C31 H31C 109.5
C21 C32 H32A 109.5
C21 C32 H32B 109.5
H32A C32 H32B 109.5
C21 C32 H32C 109.5
H32A C32 H32C 109.5
H32B C32 H32C 109.5
C25 C33 H33A 109.5
C25 C33 H33B 109.5
H33A C33 H33B 109.5
C25 C33 H33C 109.5
H33A C33 H33C 109.5
H33B C33 H33C 109.5
C29 C34 H34A 109.5
C29 C34 H34B 109.5
H34A C34 H34B 109.5
C29 C34 H34C 109.5
H34A C34 H34C 109.5
H34B C34 H34C 109.5
C21 C35 H35A 109.5
C21 C35 H35B 109.5
H35A C35 H35B 109.5
C21 C35 H35C 109.5
H35A C35 H35C 109.5
H35B C35 H35C 109.5
C29 C36 H36A 109.5
C29 C36 H36B 109.5
H36A C36 H36B 109.5
C29 C36 H36C 109.5
H36A C36 H36C 109.5
H36B C36 H36C 109.5
C25 C37 H37A 109.5
C25 C37 H37B 109.5
H37A C37 H37B 109.5
C25 C37 H37C 109.5
H37A C37 H37C 109.5
H37B C37 H37C 109.5

loop_
_geom_bond_atom_site_label_1
_geom_bond_atom_site_label_2
_geom_bond_distance
O1 B1 1.371(4)
O1 C19 1.465(3)
O2 B1 1.361(4)
O2 C21 1.463(3)
C3 C13 1.398(4)
C3 C6 1.408(4)
C3 C12 1.452(3)
N1 C5 1.395(3)
N1 C6 1.396(3)
N1 C7 1.429(3)
C5 C16 1.390(4)
C5 C12 1.415(4)
C6 C17 1.389(3)
C7 C18 1.382(4)
C7 C15 1.383(4)
C8 C13 1.392(4)
C8 C11 1.404(4)
C8 B1 1.550(4)
C9 C10 1.399(4)
C9 C14 1.412(4)
C9 B2 1.550(4)
C10 C12 1.391(4)
C10 H10A 0.9300
C11 C17 1.383(4)
C11 H11A 0.9300
C13 H13A 0.9300
C14 C16 1.379(4)
C14 H14A 0.9300
C15 C30 1.384(4)
C15 H15A 0.9300
C16 H16A 0.9300
C17 H17A 0.9300
C18 C22 1.376(4)
C18 H18A 0.9300
C19 C28 1.508(4)
C19 C31 1.519(5)
C19 C21 1.559(5)
O3 B2 1.343(5)
O3 C29 1.445(4)
C21 C32 1.504(4)
C21 C35 1.526(5)
C22 C27 1.361(5)
C22 H22A 0.9300
O4 B2 1.336(4)
O4 C25 1.452(4)
C25 C33 1.497(6)
C25 C37 1.516(5)
C25 C29 1.556(5)
C27 C30 1.373(5)
C27 H27A 0.9300
C28 H28A 0.9600
C28 H28B 0.9600
C28 H28C 0.9600
C29 C36 1.505(6)
C29 C34 1.517(6)
C30 H30A 0.9300
C31 H31A 0.9600
C31 H31B 0.9600
C31 H31C 0.9600
C32 H32A 0.9600
C32 H32B 0.9600
C32 H32C 0.9600
C33 H33A 0.9600
C33 H33B 0.9600
C33 H33C 0.9600
C34 H34A 0.9600
C34 H34B 0.9600
C34 H34C 0.9600
C35 H35A 0.9600
C35 H35B 0.9600
C35 H35C 0.9600
C36 H36A 0.9600
C36 H36B 0.9600
C36 H36C 0.9600
C37 H37A 0.9600
C37 H37B 0.9600
C37 H37C 0.9600

loop_
_geom_torsion_atom_site_label_1
_geom_torsion_atom_site_label_2
_geom_torsion_atom_site_label_3
_geom_torsion_atom_site_label_4
_geom_torsion
C6 N1 C5 C16 178.1(3)
C7 N1 C5 C16 -5.1(5)
C6 N1 C5 C12 1.1(3)
C7 N1 C5 C12 177.9(2)
C5 N1 C6 C17 178.7(3)
C7 N1 C6 C17 1.9(4)
C5 N1 C6 C3 0.3(3)
C7 N1 C6 C3 -176.5(2)
C13 C3 C6 C17 -2.2(4)
C12 C3 C6 C17 179.9(2)
C13 C3 C6 N1 176.3(2)
C12 C3 C6 N1 -1.6(3)
C5 N1 C7 C18 119.4(3)
C6 N1 C7 C18 -64.3(4)
C5 N1 C7 C15 -61.3(4)
C6 N1 C7 C15 115.0(3)
C14 C9 C10 C12 0.1(4)
B2 C9 C10 C12 179.1(3)
C13 C8 C11 C17 -2.1(4)
B1 C8 C11 C17 174.0(3)
C9 C10 C12 C5 1.0(4)
C9 C10 C12 C3 177.9(3)
C16 C5 C12 C10 -1.6(4)
N1 C5 C12 C10 175.6(2)
C16 C5 C12 C3 -179.3(3)
N1 C5 C12 C3 -2.1(3)
C13 C3 C12 C10 7.6(5)
C6 C3 C12 C10 -174.9(3)
C13 C3 C12 C5 -175.2(3)
C6 C3 C12 C5 2.2(3)
C11 C8 C13 C3 1.1(4)
B1 C8 C13 C3 -174.9(2)
C6 C3 C13 C8 0.9(4)
C12 C3 C13 C8 178.1(3)
C10 C9 C14 C16 -0.7(5)
B2 C9 C14 C16 -179.7(3)
C18 C7 C15 C30 0.6(4)
N1 C7 C15 C30 -178.7(3)
C9 C14 C16 C5 0.1(5)
N1 C5 C16 C14 -175.6(3)
C12 C5 C16 C14 1.0(4)
C8 C11 C17 C6 0.8(4)
N1 C6 C17 C11 -176.8(3)
C3 C6 C17 C11 1.4(4)
C15 C7 C18 C22 -1.1(4)
N1 C7 C18 C22 178.1(3)
B1 O1 C19 C28 -146.1(3)
B1 O1 C19 C31 95.0(3)
B1 O1 C19 C21 -23.4(3)
B1 O2 C21 C32 -143.9(3)
B1 O2 C21 C35 97.0(3)
B1 O2 C21 C19 -21.2(3)
O1 C19 C21 O2 26.7(3)
C28 C19 C21 O2 144.4(3)
C31 C19 C21 O2 -86.7(3)
O1 C19 C21 C32 143.5(3)
C28 C19 C21 C32 -98.9(4)
C31 C19 C21 C32 30.1(4)
O1 C19 C21 C35 -87.0(3)
C28 C19 C21 C35 30.7(4)
C31 C19 C21 C35 159.6(3)
C7 C18 C22 C27 0.7(5)
C21 O2 B1 O1 7.2(3)
C21 O2 B1 C8 -174.5(3)
C19 O1 B1 O2 11.4(3)
C19 O1 B1 C8 -166.9(3)
C13 C8 B1 O2 10.8(4)
C11 C8 B1 O2 -165.2(3)
C13 C8 B1 O1 -171.1(3)
C11 C8 B1 O1 12.9(4)
B2 O4 C25 C33 113.9(4)
B2 O4 C25 C37 -129.2(4)
B2 O4 C25 C29 -8.3(4)
C25 O4 B2 O3 3.3(5)
C25 O4 B2 C9 -176.8(4)
C29 O3 B2 O4 3.8(5)
C29 O3 B2 C9 -176.1(4)
C10 C9 B2 O4 -164.1(4)
C14 C9 B2 O4 14.9(6)
C10 C9 B2 O3 15.8(6)
C14 C9 B2 O3 -165.3(4)
C18 C22 C27 C30 0.2(5)
B2 O3 C29 C36 -131.5(4)
B2 O3 C29 C34 113.0(4)
B2 O3 C29 C25 -8.6(4)
O4 C25 C29 O3 9.9(3)
C33 C25 C29 O3 -107.1(4)
C37 C25 C29 O3 124.8(4)
O4 C25 C29 C36 127.5(4)
C33 C25 C29 C36 10.5(5)
C37 C25 C29 C36 -117.6(4)
O4 C25 C29 C34 -105.0(4)
C33 C25 C29 C34 138.0(5)
C37 C25 C29 C34 9.9(5)
C22 C27 C30 C15 -0.7(5)
C7 C15 C30 C27 0.4(5)

loop_
_cod_related_entry_id
_cod_related_entry_database
_cod_related_entry_code
1 ChemSpider 10737946
